data_7011772
loop_
_publ_author_name
'Cloke, F. Geoffrey N.'
'Elvidge, Benjamin R.'
'Hitchcock, Peter B.'
'Lamarche, Vanessa M. E.'

_publ_section_title
;
 Yttrium iodide and bis(trimethylsilyl)methyl complexes of the
 chelating diamide [ArN(CH2)3NAr]2&#x2212; (Ar = 2,6-iPr2C6H3)
;
_journal_issue 12
_journal_name_full 'Journal of the Chemical Society, Dalton Transactions'
_journal_page_first 2413
_journal_paper_doi 10.1039/b203757b
_journal_year 2002
_chemical_formula_sum 'C35 H56 I N2 O2 Y'
_chemical_formula_weight 752.63
_chemical_name_common '[YI(thf)2(C6H3iPr2NCH2CH2CH2NC6H3iPr2)]'
_space_group_IT_number 14
_symmetry_cell_setting monoclinic
_symmetry_space_group_name_Hall '-P 2ybc'
_symmetry_space_group_name_H-M 'P 1 21/c 1'
_atom_sites_solution_hydrogens geom
_atom_sites_solution_primary direct
_atom_sites_solution_secondary difmap
_audit_creation_method SHELXL-97
_cell_angle_alpha 90.00
_cell_angle_beta 98.93(4)
_cell_angle_gamma 90.00
_cell_formula_units_Z 4
_cell_length_a 9.031(5)
_cell_length_b 21.883(7)
_cell_length_c 18.653(7)
_cell_measurement_reflns_used 25
_cell_measurement_temperature 173(2)
_cell_measurement_theta_max 10
_cell_measurement_theta_min 7
_cell_volume 3642(3)
_computing_cell_refinement 'Enraf-Nonius CAD4'
_computing_data_collection 'Enraf-Nonius CAD4'
_computing_molecular_graphics 'CAMERON (Watkin and Pearce,1993)'
_computing_publication_material SHELXL-93
_computing_structure_refinement 'SHELXL-97 (Sheldrick, 1997)'
_computing_structure_solution 'SHELXS-97 (Sheldrick, 1990)'
_diffrn_ambient_temperature 173(2)
_diffrn_measured_fraction_theta_full 0.997
_diffrn_measured_fraction_theta_max 0.997
_diffrn_measurement_method \w--2\q
_diffrn_radiation_monochromator graphite
_diffrn_radiation_source 'fine-focus sealed tube'
_diffrn_radiation_type MoK\a
_diffrn_radiation_wavelength 0.71073
_diffrn_reflns_av_R_equivalents 0.0358
_diffrn_reflns_av_sigmaI/netI 0.0857
_diffrn_reflns_limit_h_max 9
_diffrn_reflns_limit_h_min 0
_diffrn_reflns_limit_k_max 24
_diffrn_reflns_limit_k_min 0
_diffrn_reflns_limit_l_max 20
_diffrn_reflns_limit_l_min -20
_diffrn_reflns_number 5393
_diffrn_reflns_theta_full 22.98
_diffrn_reflns_theta_max 22.98
_diffrn_reflns_theta_min 2.16
_diffrn_standards_decay_% 0
_diffrn_standards_interval_time 120
_diffrn_standards_number 2
_exptl_absorpt_coefficient_mu 2.479
_exptl_absorpt_correction_T_max 1.00
_exptl_absorpt_correction_T_min 0.78
_exptl_absorpt_correction_type empirical
_exptl_crystal_density_diffrn 1.373
_exptl_crystal_density_method 'not measured'
_exptl_crystal_description block
_exptl_crystal_F_000 1552
_exptl_crystal_size_max 0.30
_exptl_crystal_size_mid 0.20
_exptl_crystal_size_min 0.20
_refine_diff_density_max 0.554
_refine_diff_density_min -0.599
_refine_diff_density_rms 0.095
_refine_ls_extinction_method none
_refine_ls_goodness_of_fit_ref 1.023
_refine_ls_hydrogen_treatment mixed
_refine_ls_matrix_type full
_refine_ls_number_parameters 370
_refine_ls_number_reflns 5033
_refine_ls_number_restraints 0
_refine_ls_restrained_S_all 1.023
_refine_ls_R_factor_all 0.0875
_refine_ls_R_factor_gt 0.0480
_refine_ls_shift/su_max 0.001
_refine_ls_shift/su_mean 0.000
_refine_ls_structure_factor_coef Fsqd
_refine_ls_weighting_details 'calc w=1/[\s^2^(Fo^2^)+(0.0307P)^2^+1.6778P] where P=(Fo^2^+2Fc^2^)/3'
_refine_ls_weighting_scheme calc
_refine_ls_wR_factor_gt 0.0870
_refine_ls_wR_factor_ref 0.0992
_reflns_number_gt 3523
_reflns_number_total 5033
_reflns_threshold_expression >2sigma(I)
_cod_data_source_file b203757b.txt
_cod_data_source_block jan899
_cod_original_sg_symbol_H-M P2(1)/c
_cod_database_code 7011772

loop_
_symmetry_equiv_pos_as_xyz
'x, y, z'
'x, -y+1/2, z+1/2'
'-x, -y, -z'
'-x, y-1/2, -z-1/2'

loop_
_atom_site_label
_atom_site_type_symbol
_atom_site_fract_x
_atom_site_fract_y
_atom_site_fract_z
_atom_site_U_iso_or_equiv
_atom_site_adp_type
_atom_site_occupancy
_atom_site_symmetry_multiplicity
_atom_site_calc_flag
_atom_site_refinement_flags
_atom_site_disorder_assembly
_atom_site_disorder_group
Y Y -0.08128(7) 0.37301(3) 0.84737(3) 0.02096(17) Uani 1 1 d . . .
I I 0.21715(5) 0.42311(2) 0.91443(3) 0.04117(17) Uani 1 1 d . . .
O1 O -0.1847(5) 0.36295(19) 0.9590(2) 0.0360(12) Uani 1 1 d . . .
O2 O -0.2311(5) 0.4608(2) 0.8553(2) 0.0399(12) Uani 1 1 d . . .
N1 N -0.0839(5) 0.2741(2) 0.8396(2) 0.0222(12) Uani 1 1 d . . .
N2 N -0.0993(5) 0.3871(2) 0.7309(3) 0.0216(12) Uani 1 1 d . . .
C1 C -0.0169(7) 0.2489(3) 0.7785(3) 0.0289(16) Uani 1 1 d . . .
H1A H -0.0977 0.2317 0.7422 0.035 Uiso 1 1 calc R . .
H1B H 0.0516 0.2151 0.7967 0.035 Uiso 1 1 calc R . .
C2 C 0.0697(7) 0.2959(3) 0.7414(3) 0.0268(16) Uani 1 1 d . . .
H2A H 0.1355 0.2737 0.7125 0.032 Uiso 1 1 calc R . .
H2B H 0.1354 0.3189 0.7795 0.032 Uiso 1 1 calc R . .
C3 C -0.0219(7) 0.3421(3) 0.6917(3) 0.0260(16) Uani 1 1 d . . .
H3A H 0.0456 0.3639 0.6633 0.031 Uiso 1 1 calc R . .
H3B H -0.0971 0.3198 0.6570 0.031 Uiso 1 1 calc R . .
C4 C -0.1295(7) 0.2269(3) 0.8840(3) 0.0221(14) Uani 1 1 d . . .
C5 C -0.0323(7) 0.2069(3) 0.9458(3) 0.0296(16) Uani 1 1 d . . .
C6 C -0.0799(8) 0.1632(3) 0.9906(4) 0.0379(18) Uani 1 1 d . . .
H6 H -0.0139 0.1505 1.0327 0.045 Uiso 1 1 calc R . .
C7 C -0.2208(8) 0.1376(3) 0.9758(4) 0.0369(18) Uani 1 1 d . . .
H7 H -0.2523 0.1079 1.0073 0.044 Uiso 1 1 calc R . .
C8 C -0.3147(7) 0.1559(3) 0.9145(4) 0.0294(16) Uani 1 1 d . . .
H8 H -0.4114 0.1379 0.9038 0.035 Uiso 1 1 calc R . .
C9 C -0.2731(7) 0.1998(3) 0.8676(3) 0.0250(15) Uani 1 1 d . . .
C10 C 0.1282(8) 0.2323(3) 0.9650(4) 0.0404(19) Uani 1 1 d . . .
H10 H 0.1417 0.2646 0.9286 0.048 Uiso 1 1 calc R . .
C11 C 0.1540(8) 0.2619(4) 1.0403(4) 0.055(2) Uani 1 1 d . . .
H11A H 0.2567 0.2777 1.0506 0.082 Uiso 1 1 calc R . .
H11B H 0.1389 0.2314 1.0770 0.082 Uiso 1 1 calc R . .
H11C H 0.0830 0.2956 1.0416 0.082 Uiso 1 1 calc R . .
C12 C 0.2456(8) 0.1822(4) 0.9602(4) 0.056(2) Uani 1 1 d . . .
H12A H 0.3464 0.1995 0.9726 0.084 Uiso 1 1 calc R . .
H12B H 0.2328 0.1658 0.9107 0.084 Uiso 1 1 calc R . .
H12C H 0.2325 0.1492 0.9943 0.084 Uiso 1 1 calc R . .
C13 C -0.3814(7) 0.2180(3) 0.7997(3) 0.0323(17) Uani 1 1 d . . .
H13 H -0.3381 0.2537 0.7767 0.039 Uiso 1 1 calc R . .
C14 C -0.5362(8) 0.2358(4) 0.8157(4) 0.064(3) Uani 1 1 d . . .
H14A H -0.5997 0.2480 0.7706 0.097 Uiso 1 1 calc R . .
H14B H -0.5266 0.2700 0.8501 0.097 Uiso 1 1 calc R . .
H14C H -0.5816 0.2008 0.8369 0.097 Uiso 1 1 calc R . .
C15 C -0.3991(8) 0.1653(3) 0.7456(4) 0.048(2) Uani 1 1 d . . .
H15A H -0.4655 0.1778 0.7014 0.072 Uiso 1 1 calc R . .
H15B H -0.4423 0.1300 0.7671 0.072 Uiso 1 1 calc R . .
H15C H -0.3007 0.1543 0.7335 0.072 Uiso 1 1 calc R . .
C16 C -0.1814(6) 0.4294(3) 0.6815(3) 0.0215(14) Uani 1 1 d . . .
C17 C -0.1105(7) 0.4783(3) 0.6519(3) 0.0257(15) Uani 1 1 d . . .
C18 C -0.1938(7) 0.5193(3) 0.6053(4) 0.0352(18) Uani 1 1 d . . .
H18 H -0.1443 0.5523 0.5858 0.042 Uiso 1 1 calc R . .
C19 C -0.3452(8) 0.5133(3) 0.5867(4) 0.0412(19) Uani 1 1 d . . .
H19 H -0.4011 0.5419 0.5550 0.049 Uiso 1 1 calc R . .
C20 C -0.4150(7) 0.4654(3) 0.6145(4) 0.0352(18) Uani 1 1 d . . .
H20 H -0.5203 0.4610 0.6008 0.042 Uiso 1 1 calc R . .
C21 C -0.3395(7) 0.4229(3) 0.6618(3) 0.0288(16) Uani 1 1 d . . .
C22 C 0.0581(7) 0.4894(3) 0.6694(3) 0.0336(18) Uani 1 1 d . . .
H22 H 0.1017 0.4566 0.7036 0.040 Uiso 1 1 calc R . .
C23 C 0.1314(7) 0.4845(3) 0.6012(4) 0.0421(19) Uani 1 1 d . . .
H23A H 0.1054 0.4452 0.5775 0.063 Uiso 1 1 calc R . .
H23B H 0.2405 0.4875 0.6145 0.063 Uiso 1 1 calc R . .
H23C H 0.0954 0.5178 0.5679 0.063 Uiso 1 1 calc R . .
C24 C 0.0988(9) 0.5505(3) 0.7056(4) 0.061(2) Uani 1 1 d . . .
H24A H 0.0537 0.5536 0.7499 0.091 Uiso 1 1 calc R . .
H24B H 0.0611 0.5836 0.6723 0.091 Uiso 1 1 calc R . .
H24C H 0.2081 0.5537 0.7178 0.091 Uiso 1 1 calc R . .
C25 C -0.4238(7) 0.3695(3) 0.6881(4) 0.0387(18) Uani 1 1 d . . .
H25 H -0.3636 0.3545 0.7342 0.046 Uiso 1 1 calc R . .
C26 C -0.5798(9) 0.3864(4) 0.7048(5) 0.078(3) Uani 1 1 d . . .
H26A H -0.6274 0.3500 0.7218 0.117 Uiso 1 1 calc R . .
H26B H -0.6415 0.4020 0.6608 0.117 Uiso 1 1 calc R . .
H26C H -0.5702 0.4178 0.7427 0.117 Uiso 1 1 calc R . .
C27 C -0.4364(9) 0.3174(3) 0.6343(4) 0.065(3) Uani 1 1 d . . .
H27A H -0.4913 0.2835 0.6523 0.097 Uiso 1 1 calc R . .
H27B H -0.3359 0.3036 0.6283 0.097 Uiso 1 1 calc R . .
H27C H -0.4903 0.3313 0.5875 0.097 Uiso 1 1 calc R . .
C28 C -0.1281(9) 0.4008(4) 1.0219(4) 0.048(2) Uani 1 1 d . . .
H28A H -0.1508 0.4444 1.0112 0.058 Uiso 1 1 calc R . .
H28B H -0.0182 0.3960 1.0349 0.058 Uiso 1 1 calc R . .
C29 C -0.2046(11) 0.3796(5) 1.0823(4) 0.077(3) Uani 1 1 d . . .
H29A H -0.1412 0.3502 1.1137 0.092 Uiso 1 1 calc R . .
H29B H -0.2289 0.4144 1.1122 0.092 Uiso 1 1 calc R . .
C30 C -0.3429(13) 0.3497(5) 1.0456(5) 0.109(4) Uani 1 1 d . . .
H30A H -0.3732 0.3163 1.0760 0.130 Uiso 1 1 calc R . .
H30B H -0.4258 0.3796 1.0363 0.130 Uiso 1 1 calc R . .
C31 C -0.3075(10) 0.3255(4) 0.9773(4) 0.066(3) Uani 1 1 d . . .
H31A H -0.3959 0.3284 0.9387 0.079 Uiso 1 1 calc R . .
H31B H -0.2766 0.2822 0.9830 0.079 Uiso 1 1 calc R . .
C32 C -0.1775(9) 0.5189(3) 0.8358(4) 0.055(2) Uani 1 1 d . . .
H32A H -0.1463 0.5167 0.7872 0.066 Uiso 1 1 calc R . .
H32B H -0.0902 0.5316 0.8714 0.066 Uiso 1 1 calc R . .
C33 C -0.2978(12) 0.5616(5) 0.8350(9) 0.157(7) Uani 1 1 d . . .
H33A H -0.2732 0.5913 0.8752 0.188 Uiso 1 1 calc R . .
H33B H -0.3128 0.5845 0.7886 0.188 Uiso 1 1 calc R . .
C34 C -0.4318(11) 0.5292(4) 0.8431(6) 0.086(3) Uani 1 1 d . . .
H34A H -0.4978 0.5250 0.7958 0.103 Uiso 1 1 calc R . .
H34B H -0.4875 0.5508 0.8772 0.103 Uiso 1 1 calc R . .
C35 C -0.3814(9) 0.4687(4) 0.8721(5) 0.067(3) Uani 1 1 d . . .
H35A H -0.3807 0.4671 0.9252 0.081 Uiso 1 1 calc R . .
H35B H -0.4486 0.4362 0.8489 0.081 Uiso 1 1 calc R . .

loop_
_atom_site_aniso_label
_atom_site_aniso_U_11
_atom_site_aniso_U_22
_atom_site_aniso_U_33
_atom_site_aniso_U_23
_atom_site_aniso_U_13
_atom_site_aniso_U_12
Y 0.0210(3) 0.0205(3) 0.0213(3) 0.0003(3) 0.0030(3) 0.0002(3)
I 0.0287(3) 0.0437(3) 0.0486(3) -0.0100(3) -0.0017(2) -0.0082(2)
O1 0.053(3) 0.029(3) 0.031(3) -0.004(2) 0.020(2) -0.001(2)
O2 0.040(3) 0.035(3) 0.049(3) 0.008(2) 0.020(2) 0.014(2)
N1 0.023(3) 0.022(3) 0.021(3) 0.004(3) 0.001(2) 0.004(2)
N2 0.017(3) 0.022(3) 0.026(3) 0.004(2) 0.004(2) 0.002(2)
C1 0.038(4) 0.023(4) 0.027(4) 0.001(3) 0.008(3) 0.006(3)
C2 0.022(4) 0.029(4) 0.029(4) -0.001(3) 0.006(3) 0.003(3)
C3 0.019(3) 0.034(4) 0.025(4) 0.002(3) 0.006(3) -0.002(3)
C4 0.030(4) 0.017(4) 0.020(4) 0.001(3) 0.008(3) 0.002(3)
C5 0.042(4) 0.022(4) 0.024(4) 0.004(3) 0.004(3) -0.002(3)
C6 0.050(5) 0.038(5) 0.026(4) 0.005(4) 0.006(4) 0.003(4)
C7 0.055(5) 0.029(4) 0.032(4) 0.006(3) 0.025(4) -0.005(4)
C8 0.022(4) 0.025(4) 0.044(4) 0.003(3) 0.015(4) -0.005(3)
C9 0.032(4) 0.020(4) 0.025(4) 0.001(3) 0.013(3) 0.003(3)
C10 0.047(5) 0.029(4) 0.039(4) 0.016(4) -0.011(4) -0.010(4)
C11 0.053(5) 0.051(5) 0.053(5) -0.015(4) -0.011(4) 0.003(4)
C12 0.040(5) 0.070(6) 0.057(5) -0.011(5) 0.007(4) -0.007(4)
C13 0.029(4) 0.029(4) 0.038(4) 0.005(3) 0.001(3) -0.001(3)
C14 0.034(5) 0.089(7) 0.070(6) 0.006(5) 0.009(4) 0.026(5)
C15 0.049(5) 0.041(5) 0.046(5) -0.002(4) -0.017(4) -0.002(4)
C16 0.020(3) 0.027(4) 0.017(3) -0.001(3) 0.002(3) -0.004(3)
C17 0.028(4) 0.026(4) 0.024(4) 0.002(3) 0.006(3) -0.005(3)
C18 0.035(4) 0.029(4) 0.045(5) 0.019(4) 0.017(4) 0.008(3)
C19 0.045(5) 0.037(5) 0.042(5) 0.025(4) 0.007(4) 0.021(4)
C20 0.019(4) 0.048(5) 0.037(4) 0.009(4) -0.001(3) 0.010(3)
C21 0.024(4) 0.037(4) 0.027(4) 0.005(3) 0.007(3) 0.002(3)
C22 0.032(4) 0.033(4) 0.033(4) 0.015(3) -0.003(3) -0.011(3)
C23 0.034(4) 0.035(4) 0.058(5) 0.012(4) 0.011(4) 0.000(4)
C24 0.060(6) 0.059(6) 0.063(6) -0.008(5) 0.010(5) -0.029(5)
C25 0.018(4) 0.049(5) 0.048(5) 0.016(4) 0.002(3) -0.008(3)
C26 0.050(6) 0.087(7) 0.105(8) 0.037(6) 0.040(5) 0.001(5)
C27 0.061(6) 0.052(6) 0.077(6) 0.010(5) -0.004(5) -0.022(5)
C28 0.061(5) 0.057(5) 0.029(4) -0.016(4) 0.015(4) -0.013(4)
C29 0.103(8) 0.096(8) 0.036(5) -0.015(5) 0.029(5) -0.011(7)
C30 0.142(11) 0.115(9) 0.086(8) -0.042(7) 0.070(8) -0.060(8)
C31 0.078(6) 0.062(6) 0.071(6) -0.027(5) 0.051(5) -0.027(5)
C32 0.068(6) 0.032(5) 0.065(6) -0.008(4) 0.014(5) 0.012(4)
C33 0.066(8) 0.070(8) 0.32(2) 0.063(10) -0.006(10) 0.031(7)
C34 0.068(7) 0.071(7) 0.121(9) 0.024(6) 0.025(6) 0.040(6)
C35 0.056(6) 0.078(7) 0.073(6) 0.030(5) 0.028(5) 0.035(5)

loop_
_atom_type_symbol
_atom_type_description
_atom_type_scat_dispersion_real
_atom_type_scat_dispersion_imag
_atom_type_scat_source
C C 0.0033 0.0016 'International Tables Vol C Tables 4.2.6.8 and 6.1.1.4'
H H 0.0000 0.0000 'International Tables Vol C Tables 4.2.6.8 and 6.1.1.4'
I I -0.4742 1.8119 'International Tables Vol C Tables 4.2.6.8 and 6.1.1.4'
N N 0.0061 0.0033 'International Tables Vol C Tables 4.2.6.8 and 6.1.1.4'
O O 0.0106 0.0060 'International Tables Vol C Tables 4.2.6.8 and 6.1.1.4'
Y Y -2.7962 3.5667 'International Tables Vol C Tables 4.2.6.8 and 6.1.1.4'

loop_
_geom_angle_atom_site_label_1
_geom_angle_atom_site_label_2
_geom_angle_atom_site_label_3
_geom_angle
_geom_angle_site_symmetry_1
_geom_angle_site_symmetry_3
_geom_angle_publ_flag
N1 Y N2 94.39(18) . . ?
N1 Y O2 144.43(17) . . ?
N2 Y O2 89.59(17) . . ?
N1 Y O1 87.98(16) . . ?
N2 Y O1 153.24(17) . . ?
O2 Y O1 73.70(15) . . ?
N1 Y I 113.12(13) . . ?
N2 Y I 106.74(13) . . ?
O2 Y I 99.35(12) . . ?
O1 Y I 96.69(12) . . ?
C31 O1 C28 108.2(5) . . ?
C31 O1 Y 131.3(4) . . ?
C28 O1 Y 120.4(4) . . ?
C32 O2 C35 108.4(5) . . ?
C32 O2 Y 119.1(4) . . ?
C35 O2 Y 132.3(4) . . ?
C4 N1 C1 111.7(4) . . ?
C4 N1 Y 133.3(4) . . ?
C1 N1 Y 114.9(3) . . ?
C16 N2 C3 110.6(4) . . ?
C16 N2 Y 133.3(4) . . ?
C3 N2 Y 115.8(3) . . ?
N1 C1 C2 113.6(5) . . ?
C1 C2 C3 117.1(5) . . ?
N2 C3 C2 113.3(5) . . ?
C5 C4 C9 118.8(5) . . ?
C5 C4 N1 120.2(5) . . ?
C9 C4 N1 121.1(5) . . ?
C6 C5 C4 119.9(6) . . ?
C6 C5 C10 118.6(6) . . ?
C4 C5 C10 121.5(6) . . ?
C7 C6 C5 121.6(7) . . ?
C8 C7 C6 118.7(6) . . ?
C7 C8 C9 122.2(6) . . ?
C8 C9 C4 118.8(6) . . ?
C8 C9 C13 120.1(6) . . ?
C4 C9 C13 121.1(5) . . ?
C11 C10 C12 110.3(6) . . ?
C11 C10 C5 111.7(6) . . ?
C12 C10 C5 111.2(6) . . ?
C15 C13 C14 108.6(6) . . ?
C15 C13 C9 109.8(5) . . ?
C14 C13 C9 113.1(6) . . ?
C17 C16 C21 118.3(6) . . ?
C17 C16 N2 121.7(5) . . ?
C21 C16 N2 120.1(5) . . ?
C18 C17 C16 120.3(6) . . ?
C18 C17 C22 117.2(6) . . ?
C16 C17 C22 122.5(5) . . ?
C19 C18 C17 121.5(6) . . ?
C18 C19 C20 118.7(6) . . ?
C19 C20 C21 123.1(6) . . ?
C20 C21 C16 118.2(6) . . ?
C20 C21 C25 120.0(6) . . ?
C16 C21 C25 121.8(6) . . ?
C24 C22 C23 109.0(6) . . ?
C24 C22 C17 113.5(6) . . ?
C23 C22 C17 111.0(5) . . ?
C27 C25 C21 110.9(6) . . ?
C27 C25 C26 109.8(6) . . ?
C21 C25 C26 113.8(6) . . ?
O1 C28 C29 106.6(6) . . ?
C30 C29 C28 104.2(7) . . ?
C31 C30 C29 106.3(8) . . ?
C30 C31 O1 106.1(7) . . ?
O2 C32 C33 107.3(7) . . ?
C34 C33 C32 109.1(9) . . ?
C33 C34 C35 105.4(8) . . ?
O2 C35 C34 105.9(7) . . ?

loop_
_geom_bond_atom_site_label_1
_geom_bond_atom_site_label_2
_geom_bond_distance
_geom_bond_site_symmetry_2
_geom_bond_publ_flag
Y N1 2.170(5) . ?
Y N2 2.175(5) . ?
Y O2 2.368(4) . ?
Y O1 2.420(4) . ?
Y I 2.9973(16) . ?
O1 C31 1.461(8) . ?
O1 C28 1.462(7) . ?
O2 C32 1.427(8) . ?
O2 C35 1.449(8) . ?
N1 C4 1.423(7) . ?
N1 C1 1.478(7) . ?
N2 C16 1.429(7) . ?
N2 C3 1.468(7) . ?
C1 C2 1.522(8) . ?
C2 C3 1.525(8) . ?
C4 C5 1.406(8) . ?
C4 C9 1.417(8) . ?
C5 C6 1.382(9) . ?
C5 C10 1.541(9) . ?
C6 C7 1.379(9) . ?
C7 C8 1.374(9) . ?
C8 C9 1.389(8) . ?
C9 C13 1.528(8) . ?
C10 C11 1.532(9) . ?
C10 C12 1.538(9) . ?
C13 C15 1.523(9) . ?
C13 C14 1.525(9) . ?
C16 C17 1.404(8) . ?
C16 C21 1.425(8) . ?
C17 C18 1.387(8) . ?
C17 C22 1.526(8) . ?
C18 C19 1.363(9) . ?
C19 C20 1.367(9) . ?
C20 C21 1.386(8) . ?
C21 C25 1.517(9) . ?
C22 C24 1.517(9) . ?
C22 C23 1.525(9) . ?
C25 C27 1.512(10) . ?
C25 C26 1.534(9) . ?
C28 C29 1.485(10) . ?
C29 C30 1.480(12) . ?
C30 C31 1.459(10) . ?
C32 C33 1.432(11) . ?
C33 C34 1.432(13) . ?
C34 C35 1.474(10) . ?
